data_7122371
loop_
_publ_author_name
'Zeng, Xianqiang'
'Deng, Hongmei'
'Jia, Xueshun'
'Cui, Lei'
'Li, Jian'
'Li, Chunju'
'Fang, Jianhui'

_publ_section_title
;
 Construction of [2]rotaxane-based supramolecular polymers driven by
 wheel-stopper \p\p interactions.
;
_journal_issue 82
_journal_name_full 'Chemical communications (Cambridge, England)'
_journal_page_first 11634
_journal_page_last 11637
_journal_paper_doi 10.1039/c8cc07188h
_journal_volume 54
_journal_year 2018
_chemical_formula_sum 'C97 H114 N10 O18'
_chemical_formula_weight 1707.98
_space_group_IT_number 2
_space_group_name_Hall '-P 1'
_space_group_name_H-M_alt 'P -1'
_symmetry_cell_setting triclinic
_symmetry_space_group_name_Hall '-P 1'
_symmetry_space_group_name_H-M 'P -1'
_atom_sites_solution_hydrogens geom
_atom_sites_solution_primary direct
_atom_sites_solution_secondary difmap
_audit_creation_method SHELXL-97
_audit_update_record
;
2017-12-15 deposited with the CCDC.
2018-09-24 downloaded from the CCDC.
;
_cell_angle_alpha 76.822(14)
_cell_angle_beta 87.310(14)
_cell_angle_gamma 85.630(14)
_cell_formula_units_Z 2
_cell_length_a 15.635(16)
_cell_length_b 15.853(16)
_cell_length_c 20.76(2)
_cell_measurement_reflns_used 21943
_cell_measurement_temperature 296(2)
_cell_measurement_theta_max 27.53
_cell_measurement_theta_min 0.05
_cell_volume 4993(9)
_computing_cell_refinement 'Bruker SAINT'
_computing_data_collection 'Bruker APEX2'
_computing_data_reduction 'Bruker SAINT'
_computing_molecular_graphics 'Bruker SHELXTL'
_computing_publication_material 'Bruker SHELXTL'
_computing_structure_refinement 'SHELXL-97 (Sheldrick, 1997)'
_computing_structure_solution 'SHELXS-97 (Sheldrick, 1990)'
_diffrn_ambient_temperature 296(2)
_diffrn_measured_fraction_theta_full 0.977
_diffrn_measured_fraction_theta_max 0.977
_diffrn_measurement_device_type 'CCD area detector'
_diffrn_measurement_method 'w scans'
_diffrn_radiation_monochromator graphite
_diffrn_radiation_source 'fine-focus sealed tube'
_diffrn_radiation_type MoK\a
_diffrn_radiation_wavelength 0.71073
_diffrn_reflns_av_R_equivalents 0.0000
_diffrn_reflns_av_sigmaI/netI 0.0731
_diffrn_reflns_limit_h_max 19
_diffrn_reflns_limit_h_min -19
_diffrn_reflns_limit_k_max 19
_diffrn_reflns_limit_k_min -18
_diffrn_reflns_limit_l_max 25
_diffrn_reflns_limit_l_min 0
_diffrn_reflns_number 19220
_diffrn_reflns_theta_full 26.00
_diffrn_reflns_theta_max 26.00
_diffrn_reflns_theta_min 1.83
_diffrn_standards_number 21943
_exptl_absorpt_coefficient_mu 0.079
_exptl_absorpt_correction_T_max 0.9945
_exptl_absorpt_correction_T_min 0.9821
_exptl_absorpt_correction_type multi-scan
_exptl_crystal_colour Red
_exptl_crystal_density_diffrn 1.136
_exptl_crystal_density_method 'not measured'
_exptl_crystal_description Block
_exptl_crystal_F_000 1820
_exptl_crystal_size_max 0.23
_exptl_crystal_size_mid 0.17
_exptl_crystal_size_min 0.07
_platon_squeeze_details
;
;
_refine_diff_density_max 0.522
_refine_diff_density_min -0.330
_refine_diff_density_rms 0.038
_refine_ls_extinction_coef 0.0026(4)
_refine_ls_extinction_expression Fc^*^=kFc[1+0.001xFc^2^\l^3^/sin(2\q)]^-1/4^
_refine_ls_extinction_method SHELXL
_refine_ls_goodness_of_fit_ref 0.908
_refine_ls_hydrogen_treatment mixed
_refine_ls_matrix_type full
_refine_ls_number_parameters 1127
_refine_ls_number_reflns 19220
_refine_ls_number_restraints 1
_refine_ls_restrained_S_all 0.943
_refine_ls_R_factor_all 0.1585
_refine_ls_R_factor_gt 0.0658
_refine_ls_shift/su_max 0.000
_refine_ls_shift/su_mean 0.000
_refine_ls_structure_factor_coef Fsqd
_refine_ls_weighting_details 'calc w=1/[\s^2^(Fo^2^)+(0.1007P)^2^+0.0000P] where P=(Fo^2^+2Fc^2^)/3'
_refine_ls_weighting_scheme calc
_refine_ls_wR_factor_gt 0.1737
_refine_ls_wR_factor_ref 0.2077
_reflns_number_gt 7852
_reflns_number_total 19220
_reflns_threshold_expression >2sigma(I)
_cod_data_source_file c8cc07188h2.cif
_cod_data_source_block 1
_cod_depositor_comments 'Adding full bibliography for 7122371.cif.'
_cod_original_cell_volume 4994(9)
_cod_database_code 7122371

loop_
_symmetry_equiv_pos_as_xyz
'x, y, z'
'-x, -y, -z'

loop_
_atom_site_label
_atom_site_type_symbol
_atom_site_fract_x
_atom_site_fract_y
_atom_site_fract_z
_atom_site_U_iso_or_equiv
_atom_site_adp_type
_atom_site_occupancy
_atom_site_symmetry_multiplicity
_atom_site_calc_flag
_atom_site_refinement_flags
O1 O -0.02174(13) 0.36531(15) 0.30605(10) 0.0802(6) Uani 1 1 d .
O2 O 0.08807(13) 0.43699(14) 0.06354(10) 0.0774(6) Uani 1 1 d .
O3 O 0.32197(14) 0.38069(15) 0.23434(11) 0.0854(7) Uani 1 1 d .
O4 O 0.03907(16) 0.18798(15) -0.02784(11) 0.0858(7) Uani 1 1 d .
O5 O 0.19130(14) 0.13451(14) 0.42535(11) 0.0810(6) Uani 1 1 d .
O6 O -0.19673(14) 0.25760(15) 0.16048(10) 0.0824(7) Uani 1 1 d .
O8 O -0.04565(14) -0.07452(14) 0.18460(11) 0.0807(6) Uani 1 1 d .
O9 O 0.44452(16) 0.06259(17) 0.24632(12) 0.0971(8) Uani 1 1 d .
C10 C 0.23555(19) 0.37809(19) 0.25069(15) 0.0625(8) Uani 1 1 d .
C11 C 0.30095(18) 0.1825(2) 0.34719(14) 0.0573(7) Uani 1 1 d .
O12 O 0.26834(16) -0.03875(17) 0.08092(11) 0.0956(8) Uani 1 1 d .
C13 C 0.08542(19) 0.41677(19) 0.22799(14) 0.0600(8) Uani 1 1 d .
C14 C 0.2140(2) 0.32558(19) 0.31206(15) 0.0623(8) Uani 1 1 d .
C15 C 0.06499(19) 0.3656(2) 0.28953(15) 0.0620(8) Uani 1 1 d .
C16 C 0.0208(2) 0.1213(2) 0.02528(15) 0.0668(9) Uani 1 1 d .
C17 C 0.25394(19) 0.1135(2) 0.38158(14) 0.0608(8) Uani 1 1 d .
C18 C 0.01799(19) 0.3896(2) 0.08576(16) 0.0629(8) Uani 1 1 d .
C19 C 0.33667(19) 0.0140(2) 0.32604(15) 0.0639(8) Uani 1 1 d .
C20 C -0.0265(2) -0.0077(2) 0.13203(14) 0.0609(8) Uani 1 1 d .
C21 C -0.0561(2) 0.1339(2) 0.05990(15) 0.0625(8) Uani 1 1 d .
C22 C -0.02120(19) 0.40329(19) 0.14425(15) 0.0612(8) Uani 1 1 d .
C23 C -0.07919(19) 0.0684(2) 0.11322(14) 0.0635(8) Uani 1 1 d .
H23A H -0.1304 0.0753 0.1367 0.076 Uiso 1 1 calc R
C24 C -0.08375(19) 0.28585(19) 0.07690(15) 0.0619(8) Uani 1 1 d .
C25 C -0.12503(19) 0.3023(2) 0.13350(16) 0.0632(8) Uani 1 1 d .
O26 O 0.19811(16) -0.15529(17) 0.34778(11) 0.0954(8) Uani 1 1 d .
C27 C 0.12794(19) 0.32125(19) 0.33082(15) 0.0624(8) Uani 1 1 d .
H27A H 0.1124 0.2878 0.3720 0.075 Uiso 1 1 calc R
C28 C 0.2901(2) -0.0895(2) 0.26220(16) 0.0659(8) Uani 1 1 d .
C29 C 0.0501(2) -0.0198(2) 0.09671(15) 0.0613(8) Uani 1 1 d .
C31 C 0.38239(19) 0.0820(2) 0.29229(15) 0.0677(8) Uani 1 1 d .
C32 C 0.36525(19) 0.1643(2) 0.30330(15) 0.0677(9) Uani 1 1 d .
H32A H 0.3979 0.2090 0.2805 0.081 Uiso 1 1 calc R
C33 C 0.17223(19) -0.09990(19) 0.16666(15) 0.0616(8) Uani 1 1 d .
C35 C 0.0722(2) 0.0450(2) 0.04371(15) 0.0677(8) Uani 1 1 d .
H35A H 0.1227 0.0375 0.0196 0.081 Uiso 1 1 calc R
C36 C -0.01287(19) 0.3313(2) 0.05311(15) 0.0667(8) Uani 1 1 d .
H36A H 0.0150 0.3228 0.0143 0.080 Uiso 1 1 calc R
C37 C 0.27247(19) 0.0311(2) 0.37111(14) 0.0623(8) Uani 1 1 d .
H37A H 0.2413 -0.0142 0.3948 0.075 Uiso 1 1 calc R
C38 C -0.09354(19) 0.3594(2) 0.16659(15) 0.0653(8) Uani 1 1 d .
H38A H -0.1220 0.3684 0.2050 0.078 Uiso 1 1 calc R
C40 C 0.17180(19) 0.42211(19) 0.20936(15) 0.0623(8) Uani 1 1 d .
H40A H 0.1871 0.4560 0.1683 0.075 Uiso 1 1 calc R
C41 C 0.2127(2) -0.1259(2) 0.28047(16) 0.0678(8) Uani 1 1 d .
C44 C 0.28262(19) 0.2738(2) 0.35716(14) 0.0658(8) Uani 1 1 d .
H44A H 0.3351 0.3040 0.3490 0.079 Uiso 1 1 calc R
H44B H 0.2643 0.2710 0.4029 0.079 Uiso 1 1 calc R
C46 C 0.1377(2) 0.0695(2) 0.46012(16) 0.0813(10) Uani 1 1 d .
H46A H 0.1714 0.0252 0.4905 0.098 Uiso 1 1 calc R
H46B H 0.1120 0.0422 0.4292 0.098 Uiso 1 1 calc R
C48 C 0.1544(2) -0.1301(2) 0.23357(16) 0.0675(8) Uani 1 1 d .
H48A H 0.1021 -0.1536 0.2472 0.081 Uiso 1 1 calc R
C50 C 0.1069(2) -0.1029(2) 0.11507(15) 0.0704(9) Uani 1 1 d .
H50A H 0.1372 -0.1137 0.0755 0.084 Uiso 1 1 calc R
H50B H 0.0712 -0.1510 0.1321 0.084 Uiso 1 1 calc R
C51 C 0.2514(2) -0.0658(2) 0.14793(15) 0.0691(9) Uani 1 1 d .
C52 C 0.3095(2) -0.0613(2) 0.19513(16) 0.0703(9) Uani 1 1 d .
H52A H 0.3625 -0.0391 0.1817 0.084 Uiso 1 1 calc R
C54 C 0.01580(19) 0.46341(19) 0.18177(15) 0.0693(8) Uani 1 1 d .
H54A H 0.0395 0.5117 0.1504 0.083 Uiso 1 1 calc R
H54B H -0.0299 0.4868 0.2073 0.083 Uiso 1 1 calc R
C61 C 0.1261(2) 0.4331(2) 0.00060(16) 0.0779(9) Uani 1 1 d .
H61A H 0.0835 0.4499 -0.0333 0.093 Uiso 1 1 calc R
H61B H 0.1491 0.3745 0.0009 0.093 Uiso 1 1 calc R
C62 C 0.3517(2) -0.0768(2) 0.31333(15) 0.0740(9) Uani 1 1 d .
H62A H 0.3432 -0.1195 0.3543 0.089 Uiso 1 1 calc R
H62B H 0.4104 -0.0853 0.2975 0.089 Uiso 1 1 calc R
C64 C -0.1119(2) 0.2187(2) 0.04210(16) 0.0752(9) Uani 1 1 d .
H64A H -0.1084 0.2414 -0.0054 0.090 Uiso 1 1 calc R
H64B H -0.1712 0.2074 0.0545 0.090 Uiso 1 1 calc R
C65 C 0.1967(2) 0.4943(2) -0.01334(19) 0.1006(12) Uani 1 1 d .
H65A H 0.2234 0.4928 -0.0557 0.151 Uiso 1 1 calc R
H65B H 0.2385 0.4770 0.0204 0.151 Uiso 1 1 calc R
H65C H 0.1732 0.5521 -0.0137 0.151 Uiso 1 1 calc R
C67 C -0.0491(2) 0.3101(2) 0.36583(17) 0.0853(10) Uani 1 1 d .
H67A H -0.0237 0.3248 0.4032 0.102 Uiso 1 1 calc R
H67B H -0.0316 0.2501 0.3657 0.102 Uiso 1 1 calc R
C74 C 0.1170(3) 0.1811(3) -0.06478(18) 0.0978(12) Uani 1 1 d .
H74A H 0.1197 0.1295 -0.0826 0.117 Uiso 1 1 calc R
H74B H 0.1657 0.1774 -0.0367 0.117 Uiso 1 1 calc R
C82 C 0.1223(2) -0.1940(3) 0.37218(18) 0.0974(12) Uani 1 1 d .
H82A H 0.1138 -0.2415 0.3514 0.117 Uiso 1 1 calc R
H82B H 0.0735 -0.1519 0.3631 0.117 Uiso 1 1 calc R
C86 C -0.1259(2) -0.0704(2) 0.21874(18) 0.0894(11) Uani 1 1 d .
H86A H -0.1722 -0.0713 0.1895 0.107 Uiso 1 1 calc R
H86B H -0.1335 -0.0172 0.2346 0.107 Uiso 1 1 calc R
C88 C 0.3494(2) 0.4438(3) 0.1814(2) 0.1010(12) Uani 1 1 d .
H88A H 0.3260 0.5006 0.1862 0.121 Uiso 1 1 calc R
H88B H 0.3293 0.4338 0.1405 0.121 Uiso 1 1 calc R
C91 C 0.5006(2) 0.1246(3) 0.2159(2) 0.1080(13) Uani 1 1 d .
H91A H 0.5370 0.1377 0.2485 0.130 Uiso 1 1 calc R
H91B H 0.4687 0.1777 0.1946 0.130 Uiso 1 1 calc R
C96 C -0.1445(2) 0.3218(3) 0.37120(19) 0.1103(13) Uani 1 1 d .
H96A H -0.1646 0.2849 0.4115 0.165 Uiso 1 1 calc R
H96B H -0.1690 0.3069 0.3341 0.165 Uiso 1 1 calc R
H96C H -0.1611 0.3813 0.3715 0.165 Uiso 1 1 calc R
C97 C 0.0699(3) 0.1106(3) 0.49720(19) 0.1089(13) Uani 1 1 d .
H97A H 0.0333 0.0672 0.5209 0.163 Uiso 1 1 calc R
H97B H 0.0366 0.1540 0.4668 0.163 Uiso 1 1 calc R
H97C H 0.0958 0.1371 0.5279 0.163 Uiso 1 1 calc R
C107 C 0.3522(3) -0.0218(3) 0.0570(2) 0.1193(15) Uani 1 1 d .
H10A H 0.3915 -0.0712 0.0744 0.143 Uiso 1 1 calc R
H10B H 0.3704 0.0283 0.0709 0.143 Uiso 1 1 calc R
C109 C 0.4452(2) 0.4412(3) 0.1791(2) 0.1418(19) Uani 1 1 d .
H10C H 0.4643 0.4850 0.1424 0.213 Uiso 1 1 calc R
H10D H 0.4681 0.3851 0.1739 0.213 Uiso 1 1 calc R
H10E H 0.4648 0.4517 0.2195 0.213 Uiso 1 1 calc R
C110 C -0.1262(3) -0.1479(3) 0.2758(2) 0.1250(16) Uani 1 1 d .
H11A H -0.1799 -0.1471 0.3001 0.187 Uiso 1 1 calc R
H11B H -0.0801 -0.1462 0.3044 0.187 Uiso 1 1 calc R
H11C H -0.1187 -0.2001 0.2595 0.187 Uiso 1 1 calc R
C112 C 0.5548(3) 0.0873(3) 0.1649(2) 0.1381(18) Uani 1 1 d .
H11D H 0.5944 0.1288 0.1430 0.207 Uiso 1 1 calc R
H11E H 0.5181 0.0748 0.1330 0.207 Uiso 1 1 calc R
H11F H 0.5861 0.0349 0.1866 0.207 Uiso 1 1 calc R
C113 C 0.3528(4) -0.0048(5) -0.0162(2) 0.215(3) Uani 1 1 d .
H11G H 0.4097 0.0070 -0.0336 0.323 Uiso 1 1 calc R
H11H H 0.3140 0.0444 -0.0330 0.323 Uiso 1 1 calc R
H11I H 0.3350 -0.0548 -0.0295 0.323 Uiso 1 1 calc R
C116 C 0.1186(3) 0.2610(3) -0.1199(2) 0.1350(18) Uani 1 1 d .
H11J H 0.1707 0.2586 -0.1461 0.202 Uiso 1 1 calc R
H11K H 0.1160 0.3116 -0.1016 0.202 Uiso 1 1 calc R
H11L H 0.0702 0.2639 -0.1473 0.202 Uiso 1 1 calc R
C117 C 0.1312(3) -0.2270(3) 0.44548(18) 0.1290(16) Uani 1 1 d .
H11M H 0.0801 -0.2542 0.4641 0.194 Uiso 1 1 calc R
H11N H 0.1396 -0.1794 0.4654 0.194 Uiso 1 1 calc R
H11O H 0.1796 -0.2686 0.4537 0.194 Uiso 1 1 calc R
C120 C -0.2754(4) 0.2984(4) 0.1352(3) 0.187(3) Uani 1 1 d D
H12A H -0.2629 0.3373 0.0930 0.225 Uiso 1 1 calc R
H12B H -0.3092 0.2538 0.1261 0.225 Uiso 1 1 calc R
N7 N -0.01936(16) 0.08722(17) 0.29995(12) 0.0700(7) Uani 1 1 d .
C30 C 0.08538(19) 0.1572(2) 0.21376(15) 0.0687(8) Uani 1 1 d .
H30A H 0.0745 0.2117 0.2274 0.082 Uiso 1 1 calc R
H30B H 0.0470 0.1577 0.1783 0.082 Uiso 1 1 calc R
N34 N 0.74354(19) 0.32301(18) -0.18269(16) 0.0801(8) Uani 1 1 d .
O39 O 0.96100(17) 0.55325(17) -0.44197(12) 0.0992(8) Uani 1 1 d .
O42 O -0.52167(15) -0.18189(19) 0.61365(13) 0.0998(8) Uani 1 1 d .
N43 N 0.53155(19) 0.3539(2) -0.03763(15) 0.0812(8) Uani 1 1 d .
C45 C 0.1763(2) 0.1509(2) 0.18803(16) 0.0780(9) Uani 1 1 d .
H45A H 0.2138 0.1514 0.2239 0.094 Uiso 1 1 calc R
H45B H 0.1869 0.0951 0.1764 0.094 Uiso 1 1 calc R
C47 C 0.8433(2) 0.4780(2) -0.38169(19) 0.0728(9) Uani 1 1 d .
C49 C 0.2018(2) 0.2190(2) 0.13008(17) 0.0817(10) Uani 1 1 d .
H49A H 0.1875 0.2753 0.1403 0.098 Uiso 1 1 calc R
H49B H 0.1676 0.2158 0.0930 0.098 Uiso 1 1 calc R
C53 C 0.4164(2) 0.2829(2) 0.03571(18) 0.0911(11) Uani 1 1 d .
H53A H 0.4309 0.2320 0.0178 0.109 Uiso 1 1 calc R
H53B H 0.4494 0.2770 0.0751 0.109 Uiso 1 1 calc R
O55 O 0.61468(18) 0.31376(19) -0.22923(13) 0.1161(9) Uani 1 1 d .
C56 C 0.8152(2) 0.3946(2) -0.27613(19) 0.0738(9) Uani 1 1 d .
O57 O 0.88604(17) 0.34215(17) -0.17141(14) 0.1029(8) Uani 1 1 d .
C58 C 0.3224(2) 0.2861(2) 0.05467(18) 0.0923(11) Uani 1 1 d .
H58A H 0.3073 0.3405 0.0675 0.111 Uiso 1 1 calc R
H58B H 0.2903 0.2865 0.0157 0.111 Uiso 1 1 calc R
N59 N -0.51731(19) -0.2678(2) 0.53589(18) 0.0941(9) Uani 1 1 d .
N60 N 0.8267(2) 0.5629(2) -0.48821(16) 0.0889(9) Uani 1 1 d .
C63 C 0.0661(2) 0.0857(3) 0.26979(18) 0.0963(12) Uani 1 1 d .
H63A H 0.0761 0.0318 0.2551 0.116 Uiso 1 1 calc R
H63B H 0.1070 0.0842 0.3038 0.116 Uiso 1 1 calc R
C66 C 0.8244(3) 0.3511(2) -0.2046(2) 0.0786(10) Uani 1 1 d .
O68 O -0.31112(17) 0.10522(19) 0.46833(15) 0.1113(9) Uani 1 1 d .
C69 C -0.41173(19) -0.0630(2) 0.50903(18) 0.0732(9) Uani 1 1 d .
H69A H -0.4136 -0.0400 0.5465 0.088 Uiso 1 1 calc R
C70 C -0.4994(2) -0.1959(3) 0.5603(2) 0.0783(10) Uani 1 1 d .
C71 C 0.7324(2) 0.3870(2) -0.29388(19) 0.0788(10) Uani 1 1 d .
C72 C 0.8870(3) 0.5359(2) -0.43907(19) 0.0810(10) Uani 1 1 d .
C73 C 0.2943(2) 0.2146(2) 0.10874(18) 0.0881(11) Uani 1 1 d .
H73A H 0.3284 0.2125 0.1469 0.106 Uiso 1 1 calc R
H73B H 0.3071 0.1604 0.0949 0.106 Uiso 1 1 calc R
C75 C -0.44974(19) -0.1389(2) 0.50788(17) 0.0730(9) Uani 1 1 d .
C76 C 0.8737(2) 0.4397(2) -0.32001(19) 0.0765(9) Uani 1 1 d .
H76A H 0.9299 0.4440 -0.3087 0.092 Uiso 1 1 calc R
C77 C -0.4459(2) -0.1733(3) 0.4523(2) 0.0873(11) Uani 1 1 d .
C78 C 0.6519(2) 0.3157(2) -0.08116(18) 0.0758(9) Uani 1 1 d .
C79 C 0.7239(2) 0.2748(2) -0.1161(2) 0.0965(12) Uani 1 1 d .
H79A H 0.7750 0.2685 -0.0902 0.116 Uiso 1 1 calc R
H79B H 0.7094 0.2171 -0.1181 0.116 Uiso 1 1 calc R
C80 C -0.37114(19) -0.0243(2) 0.45099(19) 0.0754(9) Uani 1 1 d .
C81 C -0.3685(2) -0.0593(3) 0.3944(2) 0.0864(11) Uani 1 1 d .
N83 N -0.0334(2) 0.0306(3) 0.35563(18) 0.1378(15) Uani 1 1 d .
C84 C 0.7612(2) 0.4710(2) -0.39911(19) 0.0850(10) Uani 1 1 d .
O85 O -0.30454(19) -0.0075(2) 0.28461(16) 0.1312(11) Uani 1 1 d .
O87 O 0.6859(2) 0.5330(2) -0.49925(15) 0.1436(12) Uani 1 1 d .
C89 C 0.6876(3) 0.3375(3) -0.2344(2) 0.0906(11) Uani 1 1 d .
N90 N -0.29598(19) 0.0659(2) 0.3674(2) 0.0976(10) Uani 1 1 d .
C92 C 0.5666(3) 0.3055(2) -0.07805(19) 0.0903(11) Uani 1 1 d .
H92A H 0.5380 0.2714 -0.0998 0.108 Uiso 1 1 calc R
C93 C -0.3237(2) 0.0565(3) 0.4338(3) 0.0895(11) Uani 1 1 d .
C94 C -0.1522(2) 0.1058(2) 0.32635(19) 0.0874(11) Uani 1 1 d .
C95 C -0.0921(2) 0.1328(2) 0.28038(17) 0.0777(9) Uani 1 1 d .
H95A H -0.0996 0.1755 0.2418 0.093 Uiso 1 1 calc R
O98 O -0.4996(2) -0.3023(2) 0.43226(18) 0.1576(15) Uani 1 1 d .
C99 C 0.8365(3) 0.6241(3) -0.5540(2) 0.1015(12) Uani 1 1 d .
C100 C -0.3208(2) -0.0006(3) 0.3409(2) 0.1007(13) Uani 1 1 d .
C101 C -0.4054(2) -0.1352(3) 0.3938(2) 0.1008(12) Uani 1 1 d .
H10F H -0.4031 -0.1590 0.3567 0.121 Uiso 1 1 calc R
N102 N -0.1158(2) 0.0442(3) 0.3726(2) 0.1590(19) Uani 1 1 d .
C103 C 0.4418(2) 0.3624(2) -0.01456(19) 0.0945(11) Uani 1 1 d .
H10G H 0.4048 0.3721 -0.0521 0.113 Uiso 1 1 calc R
H10H H 0.4335 0.4126 0.0050 0.113 Uiso 1 1 calc R
N104 N 0.6650(2) 0.3724(3) -0.04289(19) 0.1171(12) Uani 1 1 d .
C105 C 0.7505(3) 0.5237(3) -0.4667(2) 0.1012(12) Uani 1 1 d .
N106 N 0.5915(2) 0.3951(2) -0.01668(18) 0.1155(12) Uani 1 1 d .
C108 C 0.7030(3) 0.4236(3) -0.3562(2) 0.0976(12) Uani 1 1 d .
H10I H 0.6479 0.4168 -0.3685 0.117 Uiso 1 1 calc R
C111 C -0.5645(3) -0.3447(3) 0.5713(3) 0.1285(17) Uani 1 1 d .
C114 C -0.5896(5) -0.3395(4) 0.6408(3) 0.210(3) Uani 1 1 d .
H11P H -0.6221 -0.2855 0.6405 0.316 Uiso 1 1 calc R
H11Q H -0.5389 -0.3427 0.6659 0.316 Uiso 1 1 calc R
H11R H -0.6239 -0.3869 0.6607 0.316 Uiso 1 1 calc R
C115 C 0.9263(3) 0.6608(3) -0.5618(2) 0.1438(18) Uani 1 1 d .
H11S H 0.9698 0.6139 -0.5578 0.216 Uiso 1 1 calc R
H11T H 0.9329 0.6920 -0.5279 0.216 Uiso 1 1 calc R
H11U H 0.9320 0.6995 -0.6045 0.216 Uiso 1 1 calc R
C118 C -0.4901(3) -0.2556(3) 0.4698(3) 0.1075(14) Uani 1 1 d .
C119 C -0.2453(2) 0.1347(3) 0.3319(2) 0.1192(15) Uani 1 1 d .
H11V H -0.2508 0.1822 0.3545 0.143 Uiso 1 1 calc R
H11W H -0.2673 0.1563 0.2879 0.143 Uiso 1 1 calc R
C121 C -0.6508(3) -0.3365(4) 0.5370(4) 0.201(3) Uani 1 1 d .
H12W H -0.6826 -0.2839 0.5420 0.301 Uiso 1 1 calc R
H12Z H -0.6832 -0.3854 0.5568 0.301 Uiso 1 1 calc R
H12C H -0.6406 -0.3350 0.4908 0.301 Uiso 1 1 calc R
C122 C 0.8342(4) 0.5710(4) -0.6069(2) 0.162(2) Uani 1 1 d .
H12D H 0.8797 0.5259 -0.6001 0.243 Uiso 1 1 calc R
H12E H 0.8416 0.6083 -0.6500 0.243 Uiso 1 1 calc R
H12F H 0.7800 0.5455 -0.6039 0.243 Uiso 1 1 calc R
C127 C -0.5134(4) -0.4258(4) 0.5646(4) 0.240(4) Uani 1 1 d .
H12G H -0.5002 -0.4236 0.5187 0.360 Uiso 1 1 calc R
H12H H -0.5461 -0.4750 0.5828 0.360 Uiso 1 1 calc R
H12I H -0.4611 -0.4308 0.5880 0.360 Uiso 1 1 calc R
C1 C 0.7685(4) 0.6959(4) -0.5600(3) 0.179(3) Uani 1 1 d .
H1A H 0.7747 0.7354 -0.6023 0.268 Uiso 1 1 calc R
H1B H 0.7738 0.7263 -0.5255 0.268 Uiso 1 1 calc R
H1C H 0.7132 0.6726 -0.5562 0.268 Uiso 1 1 calc R
C3 C -0.3278(6) 0.3462(10) 0.1733(5) 0.458(12) Uani 1 1 d D
H3A H -0.3787 0.3699 0.1498 0.687 Uiso 1 1 calc R
H3B H -0.2968 0.3926 0.1815 0.687 Uiso 1 1 calc R
H3C H -0.3434 0.3087 0.2147 0.687 Uiso 1 1 calc R

loop_
_atom_site_aniso_label
_atom_site_aniso_U_11
_atom_site_aniso_U_22
_atom_site_aniso_U_33
_atom_site_aniso_U_23
_atom_site_aniso_U_13
_atom_site_aniso_U_12
O1 0.0597(14) 0.0988(17) 0.0757(15) -0.0072(13) 0.0003(11) -0.0048(12)
O2 0.0722(15) 0.0785(16) 0.0802(15) -0.0118(12) 0.0026(12) -0.0180(12)
O3 0.0633(15) 0.0878(17) 0.0917(16) 0.0065(14) 0.0036(12) -0.0048(12)
O4 0.1006(18) 0.0827(17) 0.0684(14) -0.0051(13) 0.0065(13) -0.0117(13)
O5 0.0812(16) 0.0780(16) 0.0804(15) -0.0129(13) 0.0194(13) -0.0113(13)
O6 0.0624(14) 0.0910(17) 0.0854(15) 0.0048(13) -0.0184(12) -0.0162(13)
O8 0.0822(16) 0.0753(16) 0.0788(15) -0.0083(13) 0.0076(12) -0.0036(12)
O9 0.0808(17) 0.111(2) 0.1043(18) -0.0375(16) 0.0207(15) -0.0089(15)
C10 0.056(2) 0.058(2) 0.073(2) -0.0134(17) -0.0014(16) -0.0064(15)
C11 0.0490(17) 0.068(2) 0.0540(17) -0.0112(16) -0.0106(14) -0.0023(15)
O12 0.0844(18) 0.135(2) 0.0722(16) -0.0352(15) 0.0064(13) -0.0064(15)
C13 0.064(2) 0.0573(19) 0.0616(19) -0.0181(16) -0.0088(16) -0.0018(15)
C14 0.065(2) 0.0571(19) 0.068(2) -0.0170(16) -0.0117(16) -0.0079(15)
C15 0.056(2) 0.065(2) 0.067(2) -0.0194(17) -0.0051(16) -0.0057(16)
C16 0.076(2) 0.073(2) 0.0534(19) -0.0138(18) -0.0108(17) -0.0153(19)
C17 0.0551(19) 0.074(2) 0.0534(18) -0.0140(17) -0.0074(15) -0.0052(17)
C18 0.0537(18) 0.055(2) 0.072(2) 0.0020(17) -0.0100(16) -0.0014(15)
C19 0.0539(19) 0.076(2) 0.064(2) -0.0199(18) -0.0132(16) 0.0022(17)
C20 0.068(2) 0.059(2) 0.0560(18) -0.0124(16) -0.0104(16) -0.0053(17)
C21 0.062(2) 0.064(2) 0.0645(19) -0.0183(17) -0.0192(16) -0.0058(16)
C22 0.062(2) 0.0515(19) 0.065(2) -0.0022(16) -0.0154(16) 0.0049(15)
C23 0.0606(19) 0.071(2) 0.0611(19) -0.0183(18) -0.0082(15) -0.0064(17)
C24 0.0585(19) 0.0529(19) 0.070(2) -0.0026(16) -0.0172(16) -0.0008(15)
C25 0.0567(19) 0.058(2) 0.066(2) 0.0055(17) -0.0153(16) -0.0047(16)
O26 0.0874(18) 0.123(2) 0.0736(16) -0.0107(15) -0.0114(13) -0.0222(15)
C27 0.063(2) 0.064(2) 0.0621(19) -0.0158(16) -0.0014(16) -0.0103(16)
C28 0.064(2) 0.066(2) 0.072(2) -0.0252(17) -0.0103(17) 0.0081(16)
C29 0.065(2) 0.068(2) 0.0571(19) -0.0245(17) -0.0083(16) -0.0044(17)
C31 0.0508(19) 0.085(3) 0.067(2) -0.0178(19) -0.0002(16) -0.0019(18)
C32 0.0530(19) 0.079(3) 0.069(2) -0.0088(18) -0.0098(16) -0.0097(17)
C33 0.063(2) 0.0572(19) 0.071(2) -0.0304(16) -0.0072(16) 0.0075(15)
C35 0.064(2) 0.082(2) 0.064(2) -0.0284(19) -0.0067(16) -0.0052(19)
C36 0.064(2) 0.063(2) 0.072(2) -0.0120(17) -0.0107(16) 0.0004(17)
C37 0.0573(19) 0.067(2) 0.0611(19) -0.0087(16) -0.0139(16) -0.0072(16)
C38 0.059(2) 0.066(2) 0.0644(19) -0.0037(17) -0.0089(16) 0.0020(16)
C40 0.066(2) 0.0537(19) 0.0653(19) -0.0079(15) -0.0054(16) -0.0058(15)
C41 0.070(2) 0.072(2) 0.063(2) -0.0188(17) -0.0091(17) 0.0049(17)
C44 0.064(2) 0.070(2) 0.0647(19) -0.0151(17) -0.0139(16) -0.0107(16)
C46 0.077(2) 0.080(2) 0.077(2) 0.0014(19) 0.0083(19) -0.009(2)
C48 0.061(2) 0.070(2) 0.073(2) -0.0210(18) -0.0036(17) -0.0022(16)
C50 0.077(2) 0.073(2) 0.069(2) -0.0336(17) -0.0111(17) 0.0059(18)
C51 0.074(2) 0.077(2) 0.059(2) -0.0247(17) 0.0033(17) 0.0053(18)
C52 0.061(2) 0.078(2) 0.078(2) -0.0314(19) -0.0050(17) 0.0021(16)
C54 0.071(2) 0.056(2) 0.079(2) -0.0114(17) -0.0096(17) 0.0053(16)
C61 0.071(2) 0.071(2) 0.080(2) 0.0062(18) -0.0035(18) -0.0008(18)
C62 0.065(2) 0.078(2) 0.079(2) -0.0204(18) -0.0171(17) 0.0091(17)
C64 0.067(2) 0.074(2) 0.083(2) -0.0112(19) -0.0256(17) -0.0037(17)
C65 0.085(3) 0.073(2) 0.124(3) 0.019(2) 0.007(2) -0.010(2)
C67 0.075(2) 0.099(3) 0.081(2) -0.014(2) 0.0005(19) -0.017(2)
C74 0.115(3) 0.106(3) 0.077(2) -0.023(2) 0.015(2) -0.033(3)
C82 0.089(3) 0.117(3) 0.086(3) -0.025(2) 0.004(2) -0.007(2)
C86 0.094(3) 0.082(3) 0.089(3) -0.016(2) 0.016(2) -0.012(2)
C88 0.081(3) 0.098(3) 0.114(3) -0.007(3) 0.021(2) -0.010(2)
C91 0.075(3) 0.145(4) 0.102(3) -0.023(3) 0.024(2) -0.024(3)
C96 0.074(3) 0.144(4) 0.108(3) -0.016(3) 0.009(2) -0.020(2)
C97 0.105(3) 0.101(3) 0.100(3) 0.006(2) 0.040(2) 0.009(2)
C107 0.102(3) 0.160(4) 0.098(3) -0.036(3) 0.021(3) -0.017(3)
C109 0.072(3) 0.162(5) 0.160(4) 0.026(3) 0.018(3) -0.008(3)
C110 0.142(4) 0.102(3) 0.108(3) 0.017(3) 0.031(3) -0.011(3)
C112 0.106(3) 0.192(5) 0.116(3) -0.045(3) 0.036(3) -0.006(3)
C113 0.191(6) 0.364(10) 0.089(4) -0.050(5) 0.054(4) -0.046(6)
C116 0.178(5) 0.136(4) 0.086(3) -0.010(3) 0.031(3) -0.053(3)
C117 0.119(4) 0.183(5) 0.076(3) -0.007(3) 0.000(2) -0.025(3)
C120 0.102(4) 0.171(5) 0.248(8) 0.046(5) -0.003(5) -0.041(4)
N7 0.0621(18) 0.0739(18) 0.0649(17) 0.0049(14) -0.0058(14) -0.0067(14)
C30 0.065(2) 0.072(2) 0.066(2) -0.0086(17) -0.0038(16) -0.0059(16)
N34 0.074(2) 0.073(2) 0.091(2) -0.0176(17) 0.0062(18) 0.0045(15)
O39 0.0818(18) 0.115(2) 0.1086(19) -0.0390(16) 0.0134(15) -0.0265(16)
O42 0.0728(16) 0.144(2) 0.0871(18) -0.0323(17) -0.0073(14) -0.0162(15)
N43 0.071(2) 0.079(2) 0.089(2) -0.0102(17) 0.0085(17) -0.0095(16)
C45 0.071(2) 0.076(2) 0.079(2) -0.0058(19) 0.0015(18) 0.0036(18)
C47 0.066(2) 0.072(2) 0.091(3) -0.039(2) 0.006(2) -0.0093(18)
C49 0.072(2) 0.079(2) 0.089(2) -0.010(2) 0.0059(19) -0.0052(18)
C53 0.074(2) 0.088(3) 0.096(3) 0.007(2) 0.014(2) 0.0014(19)
O55 0.091(2) 0.140(2) 0.120(2) -0.0302(18) 0.0153(16) -0.0370(18)
C56 0.066(2) 0.063(2) 0.096(3) -0.030(2) 0.008(2) -0.0017(18)
O57 0.0802(18) 0.0955(19) 0.124(2) -0.0059(16) -0.0177(16) 0.0045(14)
C58 0.074(2) 0.087(3) 0.107(3) -0.008(2) 0.015(2) 0.002(2)
N59 0.073(2) 0.100(3) 0.116(3) -0.037(2) 0.0173(18) -0.0192(18)
N60 0.087(2) 0.091(2) 0.091(2) -0.0220(18) 0.0024(19) -0.0234(18)
C63 0.070(2) 0.108(3) 0.092(3) 0.009(2) 0.008(2) 0.010(2)
C66 0.073(3) 0.059(2) 0.107(3) -0.029(2) 0.008(2) 0.0018(19)
O68 0.096(2) 0.096(2) 0.142(2) -0.0196(19) -0.0336(17) -0.0138(16)
C69 0.0474(18) 0.089(3) 0.087(2) -0.029(2) -0.0160(18) 0.0019(17)
C70 0.0469(19) 0.104(3) 0.087(3) -0.027(2) -0.0080(19) -0.0035(19)
C71 0.077(3) 0.080(3) 0.086(3) -0.030(2) 0.015(2) -0.016(2)
C72 0.078(3) 0.077(3) 0.097(3) -0.038(2) 0.010(2) -0.015(2)
C73 0.067(2) 0.086(3) 0.100(3) -0.002(2) 0.0135(19) 0.0039(19)
C75 0.0475(18) 0.092(3) 0.082(2) -0.023(2) -0.0099(17) 0.0008(18)
C76 0.067(2) 0.071(2) 0.099(3) -0.038(2) 0.000(2) -0.0037(18)
C77 0.066(2) 0.105(3) 0.098(3) -0.037(3) 0.006(2) -0.013(2)
C78 0.072(3) 0.061(2) 0.087(2) -0.0031(19) 0.0047(19) -0.0025(18)
C79 0.090(3) 0.075(3) 0.112(3) -0.006(2) 0.016(2) 0.011(2)
C80 0.0444(18) 0.089(3) 0.093(3) -0.021(2) -0.0132(18) 0.0030(18)
C81 0.053(2) 0.105(3) 0.097(3) -0.020(3) 0.006(2) -0.001(2)
N83 0.067(2) 0.171(4) 0.121(3) 0.069(3) 0.0077(19) 0.011(2)
C84 0.077(3) 0.092(3) 0.093(3) -0.030(2) 0.002(2) -0.019(2)
O85 0.108(2) 0.167(3) 0.109(2) -0.018(2) 0.0194(19) -0.0040(19)
O87 0.105(2) 0.199(3) 0.119(2) -0.006(2) -0.022(2) -0.044(2)
C89 0.075(3) 0.093(3) 0.113(3) -0.044(2) 0.023(3) -0.015(2)
N90 0.0577(19) 0.099(3) 0.123(3) -0.002(2) 0.0055(19) 0.0010(18)
C92 0.086(3) 0.082(3) 0.110(3) -0.038(2) 0.011(2) -0.011(2)
C93 0.054(2) 0.087(3) 0.121(4) -0.009(3) -0.021(2) 0.001(2)
C94 0.062(2) 0.091(3) 0.095(3) 0.008(2) -0.005(2) -0.002(2)
C95 0.074(2) 0.075(2) 0.074(2) 0.0026(18) -0.0135(19) 0.0101(19)
O98 0.173(3) 0.160(3) 0.173(3) -0.099(3) 0.048(2) -0.068(3)
C99 0.111(3) 0.111(3) 0.084(3) -0.020(3) 0.005(2) -0.025(3)
C100 0.064(3) 0.130(4) 0.101(3) -0.017(3) 0.005(2) 0.008(2)
C101 0.085(3) 0.126(4) 0.103(3) -0.048(3) 0.013(2) -0.020(3)
N102 0.075(2) 0.194(4) 0.142(3) 0.083(3) 0.021(2) 0.018(2)
C103 0.081(3) 0.087(3) 0.107(3) -0.011(2) 0.019(2) 0.001(2)
N104 0.080(2) 0.144(3) 0.142(3) -0.062(3) 0.008(2) -0.016(2)
C105 0.085(3) 0.125(4) 0.098(3) -0.031(3) -0.005(3) -0.020(3)
N106 0.088(3) 0.144(3) 0.133(3) -0.070(3) 0.015(2) -0.017(2)
C108 0.080(3) 0.116(3) 0.104(3) -0.034(3) 0.000(2) -0.025(2)
C111 0.113(4) 0.113(4) 0.164(5) -0.039(3) 0.046(3) -0.041(3)
C114 0.276(8) 0.134(5) 0.206(7) -0.020(5) 0.112(6) -0.050(5)
C115 0.133(4) 0.133(4) 0.150(4) 0.002(3) 0.015(3) -0.033(3)
C118 0.086(3) 0.122(4) 0.130(4) -0.057(3) 0.011(3) -0.022(3)
C119 0.068(3) 0.101(3) 0.163(4) 0.015(3) 0.016(3) 0.004(2)
C121 0.102(4) 0.184(6) 0.335(9) -0.086(6) 0.025(5) -0.062(4)
C122 0.206(6) 0.191(6) 0.104(3) -0.055(4) 0.009(4) -0.048(5)
C127 0.196(6) 0.097(4) 0.382(11) -0.007(5) 0.155(7) 0.023(4)
C1 0.169(5) 0.150(5) 0.171(5) 0.029(4) 0.031(4) 0.060(4)
C3 0.218(10) 0.85(3) 0.224(10) -0.042(14) 0.047(8) 0.200(15)

loop_
_atom_type_symbol
_atom_type_description
_atom_type_scat_dispersion_real
_atom_type_scat_dispersion_imag
_atom_type_scat_source
C C 0.0033 0.0016 'International Tables Vol C Tables 4.2.6.8 and 6.1.1.4'
H H 0.0000 0.0000 'International Tables Vol C Tables 4.2.6.8 and 6.1.1.4'
N N 0.0061 0.0033 'International Tables Vol C Tables 4.2.6.8 and 6.1.1.4'
O O 0.0106 0.0060 'International Tables Vol C Tables 4.2.6.8 and 6.1.1.4'

loop_
_geom_angle_atom_site_label_1
_geom_angle_atom_site_label_2
_geom_angle_atom_site_label_3
_geom_angle
C15 O1 C67 118.9(3)
C18 O2 C61 118.7(2)
C10 O3 C88 119.3(3)
C16 O4 C74 118.8(3)
C17 O5 C46 119.4(3)
C25 O6 C120 113.9(3)
C20 O8 C86 119.2(3)
C91 O9 C31 119.9(3)
O3 C10 C40 123.7(3)
O3 C10 C14 116.1(3)
C40 C10 C14 120.2(3)
C32 C11 C17 117.6(3)
C32 C11 C44 120.7(3)
C17 C11 C44 121.7(3)
C51 O12 C107 120.3(3)
C15 C13 C40 117.7(3)
C15 C13 C54 121.1(3)
C40 C13 C54 121.1(3)
C27 C14 C10 118.2(3)
C27 C14 C44 120.6(3)
C10 C14 C44 121.2(3)
C27 C15 O1 123.8(3)
C27 C15 C13 121.3(3)
O1 C15 C13 114.9(3)
O4 C16 C35 124.2(3)
O4 C16 C21 115.2(3)
C35 C16 C21 120.6(3)
O5 C17 C37 124.4(3)
O5 C17 C11 115.5(3)
C37 C17 C11 120.0(3)
O2 C18 C22 115.6(3)
O2 C18 C36 123.6(3)
C22 C18 C36 120.9(3)
C31 C19 C37 117.9(3)
C31 C19 C62 122.0(3)
C37 C19 C62 120.0(3)
O8 C20 C23 123.5(3)
O8 C20 C29 116.1(3)
C23 C20 C29 120.4(3)
C23 C21 C16 118.2(3)
C23 C21 C64 120.3(3)
C16 C21 C64 121.4(3)
C38 C22 C18 117.1(3)
C38 C22 C54 122.3(3)
C18 C22 C54 120.6(3)
C21 C23 C20 120.9(3)
C36 C24 C25 117.5(3)
C36 C24 C64 119.8(3)
C25 C24 C64 122.6(3)
C24 C25 C38 120.9(3)
C24 C25 O6 120.3(3)
C38 C25 O6 118.8(3)
C41 O26 C82 120.6(3)
C15 C27 C14 121.2(3)
C41 C28 C52 118.0(3)
C41 C28 C62 121.7(3)
C52 C28 C62 120.2(3)
C35 C29 C20 118.4(3)
C35 C29 C50 120.3(3)
C20 C29 C50 121.3(3)
C19 C31 C32 120.7(3)
C19 C31 O9 116.2(3)
C32 C31 O9 123.1(3)
C31 C32 C11 122.0(3)
C48 C33 C51 117.9(3)
C48 C33 C50 121.2(3)
C51 C33 C50 120.9(3)
C29 C35 C16 121.6(3)
C24 C36 C18 121.6(3)
C17 C37 C19 121.8(3)
C22 C38 C25 122.0(3)
C10 C40 C13 121.4(3)
C48 C41 C28 120.9(3)
C48 C41 O26 123.6(3)
C28 C41 O26 115.4(3)
C11 C44 C14 112.9(2)
O5 C46 C97 108.7(3)
C41 C48 C33 121.4(3)
C29 C50 C33 112.9(2)
O12 C51 C52 122.8(3)
O12 C51 C33 116.5(3)
C52 C51 C33 120.6(3)
C51 C52 C28 121.1(3)
C13 C54 C22 111.9(2)
O2 C61 C65 107.8(3)
C19 C62 C28 110.4(2)
C24 C64 C21 111.5(2)
O1 C67 C96 107.9(3)
O4 C74 C116 107.1(4)
O26 C82 C117 107.0(3)
O8 C86 C110 107.3(3)
O3 C88 C109 109.5(3)
O9 C91 C112 107.4(4)
O12 C107 C113 108.2(4)
C3 C120 O6 119.1(7)
N83 N7 C95 109.7(3)
N83 N7 C63 117.7(3)
C95 N7 C63 132.5(3)
C63 C30 C45 113.0(3)
C89 N34 C66 111.3(3)
C89 N34 C79 124.2(3)
C66 N34 C79 124.1(3)
N106 N43 C92 110.1(3)
N106 N43 C103 121.0(3)
C92 N43 C103 128.9(3)
C49 C45 C30 117.3(3)
C84 C47 C76 122.8(3)
C84 C47 C72 107.9(3)
C76 C47 C72 129.3(3)
C45 C49 C73 116.0(3)
C58 C53 C103 113.1(3)
C76 C56 C71 121.9(4)
C76 C56 C66 129.4(3)
C71 C56 C66 108.6(3)
C73 C58 C53 116.2(3)
C118 N59 C70 109.7(3)
C118 N59 C111 122.9(4)
C70 N59 C111 127.3(4)
C72 N60 C105 109.0(3)
C72 N60 C99 128.5(3)
C105 N60 C99 122.5(4)
N7 C63 C30 117.5(3)
O57 C66 N34 125.6(4)
O57 C66 C56 129.0(4)
N34 C66 C56 105.4(3)
C80 C69 C75 115.3(3)
O42 C70 N59 126.7(4)
O42 C70 C75 126.2(4)
N59 C70 C75 107.2(3)
C108 C71 C56 122.5(3)
C108 C71 C89 130.5(4)
C56 C71 C89 107.0(4)
O39 C72 N60 127.2(4)
O39 C72 C47 125.8(4)
N60 C72 C47 107.0(3)
C58 C73 C49 116.7(3)
C77 C75 C69 122.1(3)
C77 C75 C70 108.1(3)
C69 C75 C70 129.8(3)
C47 C76 C56 115.3(3)
C101 C77 C75 123.2(4)
C101 C77 C118 129.6(4)
C75 C77 C118 107.2(4)
C92 C78 N104 106.6(3)
C92 C78 C79 130.9(4)
N104 C78 C79 122.4(4)
N34 C79 C78 114.4(3)
C69 C80 C81 122.2(3)
C69 C80 C93 130.4(4)
C81 C80 C93 107.4(4)
C101 C81 C80 122.3(4)
C101 C81 C100 129.9(4)
C80 C81 C100 107.8(4)
N7 N83 N102 106.4(3)
C47 C84 C108 122.3(4)
C47 C84 C105 107.5(3)
C108 C84 C105 130.2(4)
O55 C89 N34 124.3(4)
O55 C89 C71 128.3(4)
N34 C89 C71 107.4(3)
C100 N90 C93 111.8(4)
C100 N90 C119 124.2(4)
C93 N90 C119 124.0(4)
N43 C92 C78 106.6(3)
O68 C93 N90 125.4(4)
O68 C93 C80 128.4(4)
N90 C93 C80 106.2(4)
N102 C94 C95 107.5(3)
N102 C94 C119 121.2(4)
C95 C94 C119 131.3(4)
N7 C95 C94 107.2(3)
C1 C99 N60 109.3(4)
C1 C99 C122 114.0(5)
N60 C99 C122 107.3(4)
C1 C99 C115 110.1(4)
N60 C99 C115 110.3(4)
C122 C99 C115 105.7(4)
O85 C100 N90 124.6(5)
O85 C100 C81 128.6(5)
N90 C100 C81 106.9(4)
C77 C101 C81 114.9(4)
C94 N102 N83 109.2(3)
N43 C103 C53 112.1(3)
N106 N104 C78 109.2(3)
O87 C105 N60 124.8(4)
O87 C105 C84 126.6(4)
N60 C105 C84 108.6(4)
N104 N106 N43 107.4(3)
C71 C108 C84 115.1(4)
C127 C111 C114 115.1(6)
C127 C111 N59 109.0(4)
C114 C111 N59 111.7(4)
C127 C111 C121 110.9(5)
C114 C111 C121 103.8(5)
N59 C111 C121 105.8(4)
O98 C118 N59 127.6(4)
O98 C118 C77 124.9(4)
N59 C118 C77 107.5(4)
N90 C119 C94 112.5(3)

loop_
_geom_bond_atom_site_label_1
_geom_bond_atom_site_label_2
_geom_bond_distance
O1 C15 1.383(4)
O1 C67 1.415(4)
O2 C18 1.377(3)
O2 C61 1.422(4)
O3 C10 1.379(4)
O3 C88 1.383(4)
O4 C16 1.379(4)
O4 C74 1.420(4)
O5 C17 1.378(4)
O5 C46 1.422(3)
O6 C25 1.398(3)
O6 C120 1.412(6)
O8 C20 1.376(4)
O8 C86 1.416(4)
O9 C91 1.389(4)
O9 C31 1.396(4)
C10 C40 1.385(4)
C10 C14 1.396(4)
C11 C32 1.383(4)
C11 C17 1.401(4)
C11 C44 1.514(4)
O12 C51 1.379(4)
O12 C107 1.404(4)
C13 C15 1.386(4)
C13 C40 1.391(4)
C13 C54 1.518(4)
C14 C27 1.385(4)
C14 C44 1.520(4)
C15 C27 1.377(4)
C16 C35 1.387(4)
C16 C21 1.397(4)
C17 C37 1.380(4)
C18 C22 1.388(4)
C18 C36 1.390(4)
C19 C31 1.374(4)
C19 C37 1.394(4)
C19 C62 1.521(4)
C20 C23 1.396(4)
C20 C29 1.399(4)
C21 C23 1.389(4)
C21 C64 1.526(4)
C22 C38 1.379(4)
C22 C54 1.522(4)
C24 C36 1.378(4)
C24 C25 1.382(4)
C24 C64 1.517(4)
C25 C38 1.384(4)
O26 C41 1.382(4)
O26 C82 1.397(4)
C28 C41 1.381(4)
C28 C52 1.388(4)
C28 C62 1.522(4)
C29 C35 1.374(4)
C29 C50 1.515(4)
C31 C32 1.381(4)
C33 C48 1.384(4)
C33 C51 1.391(4)
C33 C50 1.525(4)
C41 C48 1.379(4)
C46 C97 1.479(4)
C51 C52 1.385(4)
C61 C65 1.499(4)
C67 C96 1.490(5)
C74 C116 1.503(5)
C82 C117 1.501(5)
C86 C110 1.501(5)
C88 C109 1.494(5)
C91 C112 1.521(5)
C107 C113 1.481(6)
C120 C3 1.411(8)
N7 N83 1.313(4)
N7 C95 1.328(4)
N7 C63 1.450(4)
C30 C63 1.466(4)
C30 C45 1.499(4)
N34 C89 1.384(5)
N34 C66 1.394(4)
N34 C79 1.451(4)
O39 C72 1.205(4)
O42 C70 1.210(4)
N43 N106 1.325(4)
N43 C92 1.334(4)
N43 C103 1.468(4)
C45 C49 1.483(4)
C47 C84 1.369(5)
C47 C76 1.376(5)
C47 C72 1.500(5)
C49 C73 1.494(4)
C53 C58 1.504(4)
C53 C103 1.507(4)
O55 C89 1.220(4)
C56 C76 1.380(4)
C56 C71 1.384(5)
C56 C66 1.497(5)
O57 C66 1.191(4)
C58 C73 1.479(4)
N59 C118 1.392(5)
N59 C70 1.399(5)
N59 C111 1.500(5)
N60 C72 1.394(5)
N60 C105 1.394(5)
N60 C99 1.493(5)
O68 C93 1.199(4)
C69 C80 1.372(4)
C69 C75 1.387(4)
C70 C75 1.477(5)
C71 C108 1.377(5)
C71 C89 1.481(5)
C75 C77 1.383(5)
C77 C101 1.375(5)
C77 C118 1.486(6)
C78 C92 1.351(5)
C78 N104 1.361(4)
C78 C79 1.497(5)
C80 C81 1.406(5)
C80 C93 1.493(5)
C81 C101 1.377(5)
C81 C100 1.487(6)
N83 N102 1.335(4)
C84 C108 1.382(5)
C84 C105 1.470(5)
O85 C100 1.212(5)
O87 C105 1.222(5)
N90 C100 1.382(5)
N90 C93 1.405(5)
N90 C119 1.440(5)
C94 N102 1.319(4)
C94 C95 1.330(4)
C94 C119 1.499(5)
O98 C118 1.212(5)
C99 C1 1.485(6)
C99 C122 1.532(6)
C99 C115 1.549(6)
N104 N106 1.309(4)
C111 C127 1.491(7)
C111 C114 1.497(7)
C111 C121 1.539(7)

loop_
_platon_squeeze_void_nr
_platon_squeeze_void_average_x
_platon_squeeze_void_average_y
_platon_squeeze_void_average_z
_platon_squeeze_void_volume
_platon_squeeze_void_count_electrons
_platon_squeeze_void_content
1 0.054 0.363 0.745 10 0 ' '
2 0.356 0.321 0.784 252 39 ' '
3 0.644 0.678 0.216 252 39 ' '
4 0.952 0.640 0.256 10 0 ' '
